data_7236446
loop_
_publ_author_name
'Liu, Guojun'
'Liang, Feng'
'Zhao, Yue'
'Hu, Hailiang'
'Fan, Jian'
'Liao, Liang-Sheng'

_publ_section_title
;
 Phosphorescent platinum(ii) complexes based on spiro linkage-containing
 ligands
;
_journal_issue 8
_journal_name_full 'Journal of Materials Chemistry C'
_journal_page_first 1944
_journal_paper_doi 10.1039/C6TC04312G
_journal_volume 5
_journal_year 2017
_chemical_absolute_configuration ad
_chemical_formula_sum 'C42 H42 N2 O2 Pt'
_chemical_formula_weight 801.87
_space_group_IT_number 4
_space_group_name_Hall 'P 2yb'
_space_group_name_H-M_alt 'P 1 21 1'
_symmetry_cell_setting monoclinic
_symmetry_space_group_name_H-M 'P 1 21 1'
_atom_sites_solution_hydrogens geom
_atom_sites_solution_primary direct
_atom_sites_solution_secondary difmap
_audit_creation_method SHELXL-97
_audit_update_record
;
2016-08-04 deposited with the CCDC.
2017-01-15 downloaded from the CCDC.
;
_cell_angle_alpha 90.00
_cell_angle_beta 99.143(2)
_cell_angle_gamma 90.00
_cell_formula_units_Z 4
_cell_length_a 10.0732(11)
_cell_length_b 31.516(3)
_cell_length_c 11.2075(12)
_cell_measurement_reflns_used 3199
_cell_measurement_temperature 296(2)
_cell_measurement_theta_max 20.72
_cell_measurement_theta_min 2.42
_cell_volume 3512.8(6)
_computing_structure_refinement 'SHELXL-97 (Sheldrick, 2008)'
_computing_structure_solution 'SHELXS-97 (Sheldrick, 2008)'
_diffrn_ambient_temperature 296(2)
_diffrn_measured_fraction_theta_full 0.997
_diffrn_measured_fraction_theta_max 0.997
_diffrn_measurement_device_type 'CCD area detector'
_diffrn_measurement_method 'phi and omega scans'
_diffrn_radiation_monochromator graphite
_diffrn_radiation_source 'fine-focus sealed tube'
_diffrn_radiation_type MoK\a
_diffrn_radiation_wavelength 0.71073
_diffrn_reflns_av_R_equivalents 0.0530
_diffrn_reflns_av_sigmaI/netI 0.0966
_diffrn_reflns_limit_h_max 10
_diffrn_reflns_limit_h_min -11
_diffrn_reflns_limit_k_max 37
_diffrn_reflns_limit_k_min -37
_diffrn_reflns_limit_l_max 13
_diffrn_reflns_limit_l_min -11
_diffrn_reflns_number 18598
_diffrn_reflns_theta_full 25.01
_diffrn_reflns_theta_max 25.01
_diffrn_reflns_theta_min 2.05
_exptl_absorpt_coefficient_mu 4.032
_exptl_absorpt_correction_T_max 0.4707
_exptl_absorpt_correction_T_min 0.4090
_exptl_absorpt_correction_type multi-scan
_exptl_absorpt_process_details sadabs
_exptl_crystal_density_diffrn 1.516
_exptl_crystal_density_method 'not measured'
_exptl_crystal_description block
_exptl_crystal_F_000 1608
_exptl_crystal_size_max 0.27
_exptl_crystal_size_mid 0.25
_exptl_crystal_size_min 0.22
_platon_squeeze_details
;
;
_refine_diff_density_max 1.119
_refine_diff_density_min -0.812
_refine_diff_density_rms 0.124
_refine_ls_abs_structure_details 'Flack H D (1983), Acta Cryst. A39, 876-881'
_refine_ls_abs_structure_Flack 0.041(8)
_refine_ls_extinction_method none
_refine_ls_goodness_of_fit_ref 0.996
_refine_ls_hydrogen_treatment mixed
_refine_ls_matrix_type full
_refine_ls_number_parameters 836
_refine_ls_number_reflns 11424
_refine_ls_number_restraints 165
_refine_ls_restrained_S_all 1.028
_refine_ls_R_factor_all 0.0717
_refine_ls_R_factor_gt 0.0516
_refine_ls_shift/su_max 0.002
_refine_ls_shift/su_mean 0.000
_refine_ls_structure_factor_coef Fsqd
_refine_ls_weighting_details 'calc w=1/[\s^2^(Fo^2^)+(0.0492P)^2^+0.0000P] where P=(Fo^2^+2Fc^2^)/3'
_refine_ls_weighting_scheme calc
_refine_ls_wR_factor_gt 0.1096
_refine_ls_wR_factor_ref 0.1176
_reflns_number_gt 9039
_reflns_number_total 11424
_reflns_threshold_expression >2sigma(I)
_cod_data_source_file c6tc04312g2.cif
_cod_data_source_block 1
_cod_original_sg_symbol_H-M 'P 21'
_cod_database_code 7236446

loop_
_symmetry_equiv_pos_as_xyz
'x, y, z'
'-x, y+1/2, -z'

loop_
_atom_site_label
_atom_site_type_symbol
_atom_site_fract_x
_atom_site_fract_y
_atom_site_fract_z
_atom_site_U_iso_or_equiv
_atom_site_adp_type
_atom_site_occupancy
_atom_site_symmetry_multiplicity
_atom_site_calc_flag
_atom_site_refinement_flags
C1 C -0.5275(11) 0.9997(5) 0.0658(12) 0.099(2) Uani 1 1 d U
H1A H -0.5185 1.0252 0.1129 0.148 Uiso 1 1 calc R
H1B H -0.5232 0.9756 0.1187 0.148 Uiso 1 1 calc R
H1C H -0.6124 0.9998 0.0129 0.148 Uiso 1 1 calc R
C2 C -0.4323(12) 1.0317(5) -0.1031(12) 0.101(2) Uani 1 1 d U
H2A H -0.4464 1.0583 -0.0655 0.152 Uiso 1 1 calc R
H2B H -0.5086 1.0253 -0.1633 0.152 Uiso 1 1 calc R
H2C H -0.3531 1.0335 -0.1406 0.152 Uiso 1 1 calc R
C3 C -0.4143(9) 0.9971(3) -0.0088(9) 0.051 Uani 1 1 d U
C4 C -0.4298(11) 0.9561(6) -0.0776(13) 0.125 Uani 1 1 d U
H4A H -0.5115 0.9567 -0.1348 0.188 Uiso 1 1 calc R
H4B H -0.4330 0.9330 -0.0223 0.188 Uiso 1 1 calc R
H4C H -0.3547 0.9523 -0.1197 0.188 Uiso 1 1 calc R
C5 C -0.2779(8) 1.0018(3) 0.0728(8) 0.042(2) Uani 1 1 d .
C6 C -0.2349(9) 1.0389(3) 0.1397(9) 0.052(3) Uani 1 1 d .
H6 H -0.2954 1.0613 0.1370 0.062 Uiso 1 1 calc R
C7 C -0.1150(8) 1.0439(3) 0.2057(9) 0.048(3) Uani 1 1 d .
H7 H -0.0923 1.0691 0.2472 0.057 Uiso 1 1 calc R
C8 C -0.0208(8) 1.0096(3) 0.2116(8) 0.036(2) Uani 1 1 d .
C9 C -0.0599(8) 0.9729(3) 0.1505(7) 0.036(2) Uani 1 1 d .
C10 C -0.1846(7) 0.9683(3) 0.0818(7) 0.034(2) Uani 1 1 d .
H10 H -0.2075 0.9430 0.0412 0.040 Uiso 1 1 calc R
C11 C 0.1161(8) 1.0048(3) 0.2774(7) 0.034(2) Uani 1 1 d .
C12 C 0.1943(10) 1.0330(3) 0.3577(8) 0.055(3) Uani 1 1 d .
H12 H 0.1661 1.0603 0.3728 0.066 Uiso 1 1 calc R
C13 C 0.3197(10) 1.0160(4) 0.4137(9) 0.058(3) Uani 1 1 d .
H13 H 0.3712 1.0328 0.4719 0.070 Uiso 1 1 calc R
C14 C 0.3717(9) 0.9774(3) 0.3898(7) 0.047 Uani 1 1 d .
C15 C 0.2983(8) 0.9522(3) 0.3058(8) 0.045 Uani 1 1 d .
H15 H 0.3319 0.9264 0.2832 0.054 Uiso 1 1 calc R
C16 C 0.1611(9) 0.9672(3) 0.2509(8) 0.043(3) Uani 1 1 d .
C17 C 0.4994(9) 0.9651(3) 0.4579(9) 0.114(3) Uani 1 1 d DU
C18 C 0.5855(13) 0.9978(3) 0.5348(9) 0.133(3) Uani 1 1 d DU
H18A H 0.6666 0.9846 0.5743 0.200 Uiso 1 1 calc RD
H18B H 0.5364 1.0090 0.5944 0.200 Uiso 1 1 calc R
H18C H 0.6079 1.0204 0.4840 0.200 Uiso 1 1 calc R
C19 C 0.4768(14) 0.9312(4) 0.5449(11) 0.130(3) Uani 1 1 d DU
H19A H 0.3957 0.9161 0.5145 0.195 Uiso 1 1 calc R
H19B H 0.4688 0.9437 0.6215 0.195 Uiso 1 1 calc R
H19C H 0.5514 0.9118 0.5548 0.195 Uiso 1 1 calc R
C20 C 0.5902(12) 0.9480(4) 0.3768(10) 0.137(3) Uani 1 1 d DU
H20A H 0.6818 0.9543 0.4101 0.206 Uiso 1 1 calc RD
H20B H 0.5685 0.9608 0.2985 0.206 Uiso 1 1 calc R
H20C H 0.5787 0.9178 0.3695 0.206 Uiso 1 1 calc R
C21 C 0.0559(8) 0.9411(3) 0.1642(7) 0.036(2) Uani 1 1 d .
C22 C 0.0256(9) 0.9026(3) 0.2358(8) 0.042(2) Uani 1 1 d .
C23 C -0.0751(9) 0.9068(4) 0.3082(8) 0.053(3) Uani 1 1 d .
H23 H -0.1232 0.9320 0.3082 0.064 Uiso 1 1 calc R
C24 C -0.1035(12) 0.8715(4) 0.3831(10) 0.071(4) Uani 1 1 d .
H24 H -0.1737 0.8735 0.4276 0.085 Uiso 1 1 calc R
C25 C -0.0298(11) 0.8357(3) 0.3890(10) 0.064(3) Uani 1 1 d .
H25 H -0.0466 0.8127 0.4364 0.076 Uiso 1 1 calc R
C26 C 0.0758(10) 0.8353(3) 0.3179(8) 0.051(3) Uani 1 1 d .
H26 H 0.1314 0.8116 0.3240 0.061 Uiso 1 1 calc R
C27 C 0.1028(8) 0.9322(3) 0.0395(8) 0.039(2) Uani 1 1 d .
C28 C 0.0716(9) 0.9618(3) -0.0531(8) 0.040(2) Uani 1 1 d .
H28 H 0.0191 0.9853 -0.0413 0.048 Uiso 1 1 calc R
C29 C 0.1182(8) 0.9568(3) -0.1637(8) 0.041(2) Uani 1 1 d .
C30 C 0.2026(9) 0.9232(3) -0.1770(8) 0.050(3) Uani 1 1 d .
H30 H 0.2338 0.9195 -0.2501 0.060 Uiso 1 1 calc R
C31 C 0.2417(8) 0.8949(3) -0.0837(7) 0.036(2) Uani 1 1 d .
C32 C 0.1853(8) 0.8973(3) 0.0264(8) 0.036(2) Uani 1 1 d .
C33 C 0.0699(11) 0.9886(3) -0.2695(9) 0.057(3) Uani 1 1 d .
C34 C 0.1830(14) 1.0212(4) -0.2722(11) 0.095(5) Uani 1 1 d .
H34A H 0.1596 1.0397 -0.3402 0.143 Uiso 1 1 calc R
H34B H 0.2652 1.0066 -0.2790 0.143 Uiso 1 1 calc R
H34C H 0.1948 1.0375 -0.1990 0.143 Uiso 1 1 calc R
C35 C -0.0665(12) 1.0051(4) -0.2654(10) 0.093(4) Uani 1 1 d .
H35A H -0.0650 1.0224 -0.1947 0.139 Uiso 1 1 calc R
H35B H -0.1273 0.9818 -0.2625 0.139 Uiso 1 1 calc R
H35C H -0.0958 1.0218 -0.3362 0.139 Uiso 1 1 calc R
C36 C 0.0592(15) 0.9647(4) -0.3919(9) 0.088(4) Uani 1 1 d .
H36A H 0.0157 0.9378 -0.3857 0.132 Uiso 1 1 calc R
H36B H 0.1476 0.9601 -0.4110 0.132 Uiso 1 1 calc R
H36C H 0.0075 0.9813 -0.4544 0.132 Uiso 1 1 calc R
C37 C 0.3378(8) 0.8610(3) -0.0823(7) 0.042(3) Uani 1 1 d .
C38 C 0.4209(8) 0.8511(4) -0.1670(9) 0.056(3) Uani 1 1 d .
H38 H 0.4209 0.8670 -0.2369 0.067 Uiso 1 1 calc R
C39 C 0.5072(10) 0.8146(4) -0.1384(11) 0.065(3) Uani 1 1 d U
H39 H 0.5665 0.8059 -0.1893 0.078 Uiso 1 1 calc R
C40 C 0.4986(12) 0.7943(4) -0.0394(7) 0.065 Uani 1 1 d .
H40 H 0.5387 0.7677 -0.0315 0.078 Uiso 1 1 calc R
C41 C 0.4443(8) 0.8061(3) 0.0447(8) 0.045(3) Uani 1 1 d .
N3 N 0.3540(7) 0.8390(2) 0.0219(8) 0.048(2) Uani 1 1 d .
C43 C 0.4417(9) 0.7842(3) 0.1688(10) 0.060(3) Uani 1 1 d .
C44 C -0.2217(13) 0.7213(5) 0.5068(14) 0.103(2) Uani 1 1 d U
H44A H -0.3160 0.7252 0.4785 0.155 Uiso 1 1 calc R
H44B H -0.1727 0.7452 0.4832 0.155 Uiso 1 1 calc R
H44C H -0.2066 0.7190 0.5933 0.155 Uiso 1 1 calc R
C45 C -0.1742(10) 0.6812(4) 0.4523(11) 0.075(2) Uani 1 1 d U
C46 C -0.2842(13) 0.6513(5) 0.4677(14) 0.103(2) Uani 1 1 d U
H46A H -0.3683 0.6624 0.4276 0.155 Uiso 1 1 calc R
H46B H -0.2880 0.6479 0.5522 0.155 Uiso 1 1 calc R
H46C H -0.2675 0.6243 0.4333 0.155 Uiso 1 1 calc R
C47 C -0.1606(14) 0.6948(5) 0.3321(13) 0.106(2) Uani 1 1 d U
H47A H -0.2106 0.6761 0.2740 0.158 Uiso 1 1 calc R
H47B H -0.0675 0.6943 0.3231 0.158 Uiso 1 1 calc R
H47C H -0.1948 0.7231 0.3192 0.158 Uiso 1 1 calc R
C48 C -0.0335(8) 0.6643(3) 0.5215(8) 0.042(2) Uani 1 1 d .
C49 C 0.0192(8) 0.6263(3) 0.4936(8) 0.042(2) Uani 1 1 d .
H49 H -0.0327 0.6083 0.4390 0.051 Uiso 1 1 calc R
C50 C 0.1434(9) 0.6141(3) 0.5426(8) 0.042(2) Uani 1 1 d .
H50 H 0.1758 0.5882 0.5204 0.051 Uiso 1 1 calc R
C51 C 0.2251(8) 0.6393(3) 0.6257(7) 0.037(2) Uani 1 1 d .
C52 C 0.1692(7) 0.6798(3) 0.6525(6) 0.0263(19) Uani 1 1 d .
C53 C 0.0449(7) 0.6911(3) 0.6019(7) 0.034(2) Uani 1 1 d .
H53 H 0.0107 0.7173 0.6209 0.041 Uiso 1 1 calc R
C54 C 0.3603(9) 0.6355(3) 0.6896(8) 0.034(2) Uani 1 1 d .
C55 C 0.4555(9) 0.6041(3) 0.6950(8) 0.047(3) Uani 1 1 d .
H55 H 0.4361 0.5793 0.6506 0.056 Uiso 1 1 calc R
C56 C 0.5796(9) 0.6090(3) 0.7657(8) 0.048(3) Uani 1 1 d .
H56 H 0.6428 0.5874 0.7669 0.058 Uiso 1 1 calc R
C57 C 0.6138(9) 0.6454(3) 0.8359(8) 0.041(2) Uani 1 1 d .
C58 C 0.5162(8) 0.6775(3) 0.8295(7) 0.036(2) Uani 1 1 d .
H58 H 0.5359 0.7024 0.8736 0.043 Uiso 1 1 calc R
C59 C 0.3920(7) 0.6729(3) 0.7592(7) 0.031(2) Uani 1 1 d .
C60 C 0.2781(7) 0.7044(3) 0.7407(8) 0.035(2) Uani 1 1 d .
C61 C 0.7509(9) 0.6477(3) 0.9131(10) 0.055(3) Uani 1 1 d .
C62 C 0.8682(12) 0.6416(6) 0.8473(13) 0.135(7) Uani 1 1 d .
H62A H 0.8549 0.6163 0.7990 0.202 Uiso 1 1 calc R
H62B H 0.9493 0.6389 0.9048 0.202 Uiso 1 1 calc R
H62C H 0.8755 0.6656 0.7960 0.202 Uiso 1 1 calc R
C63 C 0.7574(15) 0.6127(5) 1.0185(13) 0.109(4) Uani 1 1 d U
H63A H 0.6924 0.6195 1.0696 0.163 Uiso 1 1 calc R
H63B H 0.8457 0.6125 1.0656 0.163 Uiso 1 1 calc R
H63C H 0.7379 0.5852 0.9830 0.163 Uiso 1 1 calc R
C64 C 0.7724(11) 0.6887(4) 0.9893(13) 0.090(5) Uani 1 1 d .
H64A H 0.7842 0.7123 0.9377 0.135 Uiso 1 1 calc R
H64B H 0.8510 0.6857 1.0495 0.135 Uiso 1 1 calc R
H64C H 0.6954 0.6937 1.0280 0.135 Uiso 1 1 calc R
C65 C 0.3100(8) 0.7424(3) 0.6643(7) 0.038(2) Uani 1 1 d .
C66 C 0.4148(9) 0.7380(3) 0.5943(8) 0.052(3) Uani 1 1 d .
H66 H 0.4680 0.7137 0.6012 0.062 Uiso 1 1 calc R
C67 C 0.4373(9) 0.7702(3) 0.5155(9) 0.055(3) Uani 1 1 d .
H67 H 0.5048 0.7678 0.4681 0.066 Uiso 1 1 calc R
C68 C 0.3546(9) 0.8070(3) 0.5091(9) 0.055(3) Uani 1 1 d .
H68 H 0.3647 0.8288 0.4553 0.066 Uiso 1 1 calc R
C69 C 0.2614(9) 0.8095(4) 0.5825(9) 0.059(3) Uani 1 1 d .
H69 H 0.2120 0.8345 0.5826 0.071 Uiso 1 1 calc R
C70 C 0.2303(7) 0.7136(3) 0.8611(7) 0.029(2) Uani 1 1 d .
C71 C 0.2639(7) 0.6875(3) 0.9594(7) 0.037(2) Uani 1 1 d .
H71 H 0.3219 0.6650 0.9519 0.045 Uiso 1 1 calc R
C72 C 0.2170(9) 0.6922(3) 1.0713(8) 0.041(2) Uani 1 1 d .
C73 C 0.1280(8) 0.7249(3) 1.0788(8) 0.044(2) Uani 1 1 d .
H73 H 0.0914 0.7287 1.1491 0.052 Uiso 1 1 calc R
C74 C 0.0925(8) 0.7523(3) 0.9812(8) 0.041(2) Uani 1 1 d .
C75 C 0.1488(9) 0.7481(3) 0.8740(8) 0.043(3) Uani 1 1 d .
C76 C 0.2647(10) 0.6638(3) 1.1814(10) 0.055(3) Uani 1 1 d .
C77 C 0.4096(12) 0.6497(5) 1.1882(12) 0.110(5) Uani 1 1 d .
H77A H 0.4304 0.6467 1.1080 0.165 Uiso 1 1 calc R
H77B H 0.4220 0.6229 1.2293 0.165 Uiso 1 1 calc R
H77C H 0.4680 0.6704 1.2317 0.165 Uiso 1 1 calc R
C78 C 0.1711(11) 0.6238(4) 1.1658(12) 0.082(4) Uani 1 1 d .
H78A H 0.0800 0.6323 1.1681 0.123 Uiso 1 1 calc R
H78B H 0.1996 0.6041 1.2302 0.123 Uiso 1 1 calc R
H78C H 0.1764 0.6105 1.0897 0.123 Uiso 1 1 calc R
C79 C 0.2561(14) 0.6844(4) 1.3013(9) 0.087(5) Uani 1 1 d .
H79A H 0.2862 0.7132 1.3002 0.130 Uiso 1 1 calc R
H79B H 0.3119 0.6692 1.3645 0.130 Uiso 1 1 calc R
H79C H 0.1646 0.6838 1.3155 0.130 Uiso 1 1 calc R
C80 C -0.0124(8) 0.7871(3) 0.9747(9) 0.045(2) Uani 1 1 d .
C81 C -0.0882(8) 0.7986(3) 1.0625(8) 0.053(3) Uani 1 1 d .
H81 H -0.0817 0.7839 1.1352 0.063 Uiso 1 1 calc R
C82 C -0.1734(10) 0.8328(4) 1.0376(13) 0.076(4) Uani 1 1 d .
H82 H -0.2248 0.8412 1.0955 0.091 Uiso 1 1 calc R
C83 C -0.1860(8) 0.8557(4) 0.9270(9) 0.060(3) Uani 1 1 d .
H83 H -0.2465 0.8779 0.9084 0.072 Uiso 1 1 calc R
C84 C -0.1038(8) 0.8426(3) 0.8520(10) 0.055(3) Uani 1 1 d .
N4 N -0.0242(7) 0.8092(2) 0.8728(6) 0.039(2) Uani 1 1 d .
C86 C -0.0993(10) 0.8618(3) 0.7248(9) 0.061(3) Uani 1 1 d .
N1 N 0.1014(6) 0.8662(2) 0.2431(6) 0.038(2) Uani 1 1 d .
N2 N 0.2363(7) 0.7779(2) 0.6554(6) 0.041(2) Uani 1 1 d .
O1 O 0.3506(6) 0.7988(2) 0.2277(6) 0.060(2) Uani 1 1 d .
O2 O 0.5192(8) 0.7575(2) 0.2015(9) 0.089(3) Uani 1 1 d .
O3 O -0.0108(6) 0.8467(2) 0.6656(6) 0.060(2) Uani 1 1 d .
O4 O -0.1849(8) 0.8886(3) 0.6842(8) 0.089(3) Uani 1 1 d .
Pt1 Pt 0.24195(3) 0.852761(10) 0.13948(3) 0.03959(9) Uani 1 1 d .
Pt2 Pt 0.09442(3) 0.793053(11) 0.75761(3) 0.03786(9) Uani 1 1 d .

loop_
_atom_site_aniso_label
_atom_site_aniso_U_11
_atom_site_aniso_U_22
_atom_site_aniso_U_33
_atom_site_aniso_U_23
_atom_site_aniso_U_13
_atom_site_aniso_U_12
C1 0.050(4) 0.148(4) 0.089(4) -0.007(4) -0.016(4) 0.020(4)
C2 0.057(4) 0.146(4) 0.088(4) -0.001(4) -0.027(4) 0.012(4)
C3 0.034 0.053 0.062 0.008 -0.006 0.010
C4 0.044 0.216 0.099 -0.037 -0.037 0.037
C5 0.038(4) 0.044(5) 0.046(5) 0.000(4) 0.012(4) 0.007(4)
C6 0.047(5) 0.043(5) 0.067(7) -0.007(5) 0.015(5) 0.012(4)
C7 0.039(5) 0.039(5) 0.064(6) -0.013(5) 0.009(5) -0.004(4)
C8 0.027(4) 0.048(5) 0.034(5) -0.009(4) 0.011(4) -0.009(4)
C9 0.038(4) 0.039(5) 0.031(4) -0.009(4) 0.007(4) -0.003(4)
C10 0.024(4) 0.043(5) 0.032(4) -0.009(4) 0.001(4) -0.009(4)
C11 0.038(4) 0.040(5) 0.023(4) -0.002(4) 0.000(4) -0.001(4)
C12 0.071(6) 0.053(6) 0.045(6) -0.012(5) 0.019(5) -0.013(5)
C13 0.049(6) 0.076(7) 0.043(6) 0.005(5) -0.010(5) -0.014(5)
C14 0.044 0.072 0.021 0.011 -0.012 -0.016
C15 0.035 0.059 0.042 0.008 0.011 0.009
C16 0.041(5) 0.056(6) 0.028(5) -0.005(4) -0.011(4) 0.000(5)
C17 0.093(4) 0.129(5) 0.114(5) 0.015(4) -0.004(4) -0.001(4)
C18 0.116(4) 0.139(4) 0.135(4) 0.015(4) -0.012(4) 0.002(4)
C19 0.112(4) 0.138(4) 0.133(4) 0.020(4) -0.006(4) 0.005(4)
C20 0.117(4) 0.149(4) 0.137(4) 0.011(4) -0.005(4) 0.010(4)
C21 0.048(5) 0.031(4) 0.025(4) -0.001(3) -0.003(4) 0.007(4)
C22 0.044(5) 0.033(5) 0.047(5) 0.003(4) 0.004(4) 0.005(4)
C23 0.042(5) 0.077(7) 0.043(5) 0.014(5) 0.012(4) 0.012(5)
C24 0.086(8) 0.067(7) 0.057(7) 0.015(6) 0.003(6) 0.011(6)
C25 0.077(7) 0.045(6) 0.066(7) 0.018(5) 0.001(6) 0.003(6)
C26 0.056(6) 0.053(6) 0.040(5) 0.014(4) -0.001(5) 0.014(5)
C27 0.038(5) 0.048(5) 0.029(5) -0.002(4) -0.003(4) -0.008(4)
C28 0.043(5) 0.032(5) 0.043(5) 0.001(4) -0.002(4) 0.012(4)
C29 0.036(4) 0.054(5) 0.032(5) 0.009(4) 0.006(4) -0.005(4)
C30 0.058(5) 0.056(6) 0.039(5) -0.012(4) 0.012(5) 0.011(5)
C31 0.044(5) 0.036(5) 0.021(4) -0.008(4) -0.016(4) 0.006(4)
C32 0.024(4) 0.048(5) 0.033(5) -0.002(4) -0.008(4) 0.004(4)
C33 0.074(7) 0.053(6) 0.042(6) 0.022(5) 0.006(5) 0.005(5)
C34 0.122(10) 0.088(9) 0.062(8) 0.024(7) -0.029(8) -0.030(8)
C35 0.088(8) 0.132(10) 0.056(7) 0.049(7) 0.005(6) 0.046(8)
C36 0.137(11) 0.093(9) 0.031(6) 0.007(6) 0.006(7) 0.004(9)
C37 0.031(4) 0.066(6) 0.025(4) -0.012(4) -0.007(4) -0.008(4)
C38 0.053(5) 0.056(5) 0.057(6) -0.024(6) 0.002(5) 0.008(6)
C39 0.041(4) 0.071(5) 0.086(6) -0.029(5) 0.018(4) 0.008(4)
C40 0.132 0.033 0.024 -0.004 -0.007 0.009
C41 0.040(5) 0.043(5) 0.045(5) -0.016(4) -0.012(4) 0.002(4)
N3 0.032(4) 0.045(5) 0.070(5) -0.015(4) 0.013(4) 0.000(3)
C43 0.036(5) 0.055(7) 0.086(8) -0.008(6) -0.003(5) 0.005(5)
C44 0.076(4) 0.121(4) 0.106(4) 0.001(4) -0.007(4) 0.014(4)
C45 0.046(4) 0.105(4) 0.074(4) 0.004(4) 0.006(4) 0.012(4)
C46 0.077(4) 0.121(4) 0.106(4) 0.006(4) -0.002(4) 0.005(4)
C47 0.085(4) 0.125(4) 0.102(4) 0.012(4) -0.001(4) 0.014(4)
C48 0.024(4) 0.069(6) 0.034(5) 0.011(4) 0.008(4) -0.008(4)
C49 0.032(4) 0.053(5) 0.036(5) -0.009(4) -0.011(4) -0.019(4)
C50 0.046(5) 0.049(5) 0.032(5) -0.011(4) 0.006(4) 0.006(4)
C51 0.038(5) 0.049(5) 0.023(4) 0.002(4) 0.002(4) 0.002(4)
C52 0.025(4) 0.044(5) 0.013(3) -0.005(3) 0.015(3) -0.012(4)
C53 0.025(4) 0.048(5) 0.025(4) -0.004(4) -0.009(4) 0.008(4)
C54 0.040(5) 0.031(4) 0.028(4) -0.005(4) -0.004(4) 0.017(4)
C55 0.053(5) 0.042(5) 0.045(6) -0.011(4) 0.010(5) 0.002(5)
C56 0.032(5) 0.058(6) 0.049(6) -0.002(5) -0.007(5) 0.013(4)
C57 0.041(5) 0.049(5) 0.033(5) -0.004(4) 0.011(4) -0.005(4)
C58 0.045(5) 0.037(5) 0.021(4) -0.008(4) -0.008(4) 0.002(4)
C59 0.023(4) 0.040(5) 0.028(4) 0.012(4) 0.004(3) 0.010(4)
C60 0.017(4) 0.053(5) 0.037(5) -0.007(4) 0.008(4) 0.004(4)
C61 0.028(5) 0.070(7) 0.059(6) -0.014(5) -0.017(5) 0.005(5)
C62 0.055(7) 0.27(2) 0.089(10) -0.057(12) 0.028(7) -0.049(10)
C63 0.104(7) 0.105(7) 0.106(7) 0.031(6) -0.017(6) -0.020(6)
C64 0.056(7) 0.080(8) 0.124(11) -0.036(8) -0.022(7) -0.004(6)
C65 0.037(4) 0.047(5) 0.030(5) -0.009(4) 0.008(4) -0.004(4)
C66 0.054(5) 0.058(6) 0.048(6) 0.013(5) 0.022(5) 0.005(5)
C67 0.028(4) 0.075(7) 0.065(6) 0.021(5) 0.019(5) 0.019(5)
C68 0.055(6) 0.065(7) 0.048(6) 0.020(5) 0.014(5) 0.006(5)
C69 0.040(5) 0.078(8) 0.056(7) 0.009(6) -0.004(5) 0.004(5)
C70 0.019(4) 0.035(4) 0.031(4) -0.006(4) -0.004(4) -0.004(3)
C71 0.018(4) 0.061(6) 0.032(5) 0.012(4) -0.002(4) 0.008(4)
C72 0.042(5) 0.051(5) 0.025(5) 0.002(4) -0.011(4) -0.005(4)
C73 0.040(5) 0.060(6) 0.032(5) -0.007(4) 0.008(4) -0.017(5)
C74 0.030(4) 0.057(6) 0.039(5) -0.009(4) 0.012(4) 0.001(4)
C75 0.042(5) 0.040(5) 0.042(5) -0.018(4) -0.006(4) -0.005(4)
C76 0.050(5) 0.057(6) 0.057(6) 0.010(5) 0.011(5) -0.010(5)
C77 0.075(8) 0.181(14) 0.068(8) 0.070(9) -0.007(7) 0.016(9)
C78 0.067(7) 0.074(7) 0.096(9) 0.044(7) -0.012(7) -0.020(6)
C79 0.145(12) 0.091(9) 0.026(6) 0.009(6) 0.016(7) -0.001(9)
C80 0.035(4) 0.035(5) 0.065(6) -0.013(5) 0.011(4) 0.009(4)
C81 0.048(5) 0.059(6) 0.052(5) -0.025(5) 0.011(4) -0.010(5)
C82 0.030(4) 0.099(9) 0.101(8) -0.055(7) 0.014(5) -0.010(5)
C83 0.033(4) 0.071(6) 0.077(6) -0.037(6) 0.012(4) 0.013(5)
C84 0.022(4) 0.043(6) 0.100(8) -0.021(5) 0.016(5) 0.008(4)
N4 0.035(4) 0.047(4) 0.032(4) -0.011(3) -0.009(3) -0.002(3)
C86 0.063(6) 0.064(7) 0.054(6) -0.009(5) 0.005(5) 0.023(6)
N1 0.033(4) 0.042(4) 0.033(4) 0.007(3) -0.007(3) -0.003(3)
N2 0.045(4) 0.044(5) 0.034(4) 0.005(3) 0.005(4) 0.005(3)
O1 0.065(4) 0.062(4) 0.051(4) 0.005(4) -0.002(3) 0.023(4)
O2 0.078(5) 0.066(5) 0.119(7) 0.013(5) 0.003(5) 0.048(4)
O3 0.058(4) 0.051(4) 0.071(4) 0.021(4) 0.011(3) 0.022(4)
O4 0.078(5) 0.081(5) 0.108(7) 0.024(5) 0.018(5) 0.042(5)
Pt1 0.03494(16) 0.04062(17) 0.04181(18) 0.00009(18) 0.00181(14) 0.00599(18)
Pt2 0.03439(16) 0.03896(17) 0.03897(18) -0.00250(18) 0.00195(14) 0.00647(17)

loop_
_atom_type_symbol
_atom_type_description
_atom_type_scat_dispersion_real
_atom_type_scat_dispersion_imag
_atom_type_scat_source
C C 0.0033 0.0016 'International Tables Vol C Tables 4.2.6.8 and 6.1.1.4'
H H 0.0000 0.0000 'International Tables Vol C Tables 4.2.6.8 and 6.1.1.4'
N N 0.0061 0.0033 'International Tables Vol C Tables 4.2.6.8 and 6.1.1.4'
O O 0.0106 0.0060 'International Tables Vol C Tables 4.2.6.8 and 6.1.1.4'
Pt Pt -1.7033 8.3905 'International Tables Vol C Tables 4.2.6.8 and 6.1.1.4'

loop_
_geom_angle_atom_site_label_1
_geom_angle_atom_site_label_2
_geom_angle_atom_site_label_3
_geom_angle
C3 C1 H1A 109.5
C3 C1 H1B 109.5
H1A C1 H1B 109.5
C3 C1 H1C 109.5
H1A C1 H1C 109.5
H1B C1 H1C 109.5
C3 C2 H2A 109.5
C3 C2 H2B 109.5
H2A C2 H2B 109.5
C3 C2 H2C 109.5
H2A C2 H2C 109.5
H2B C2 H2C 109.5
C2 C3 C4 105.8(11)
C2 C3 C1 109.3(9)
C4 C3 C1 107.6(10)
C2 C3 C5 110.1(8)
C4 C3 C5 113.6(8)
C1 C3 C5 110.3(9)
C3 C4 H4A 109.5
C3 C4 H4B 109.5
H4A C4 H4B 109.5
C3 C4 H4C 109.5
H4A C4 H4C 109.5
H4B C4 H4C 109.5
C6 C5 C10 115.8(8)
C6 C5 C3 124.4(8)
C10 C5 C3 119.7(8)
C7 C6 C5 124.7(9)
C7 C6 H6 117.6
C5 C6 H6 117.6
C6 C7 C8 118.3(8)
C6 C7 H7 120.8
C8 C7 H7 120.8
C9 C8 C7 118.6(7)
C9 C8 C11 109.8(7)
C7 C8 C11 131.6(8)
C8 C9 C10 122.3(8)
C8 C9 C21 110.5(7)
C10 C9 C21 127.1(7)
C9 C10 C5 120.2(8)
C9 C10 H10 119.9
C5 C10 H10 119.9
C16 C11 C12 122.2(8)
C16 C11 C8 108.0(7)
C12 C11 C8 129.9(8)
C11 C12 C13 114.2(9)
C11 C12 H12 122.9
C13 C12 H12 122.9
C14 C13 C12 126.1(9)
C14 C13 H13 117.0
C12 C13 H13 117.0
C15 C14 C13 118.3(9)
C15 C14 C17 123.4(9)
C13 C14 C17 118.3(8)
C14 C15 C16 117.6(9)
C14 C15 H15 121.2
C16 C15 H15 121.2
C11 C16 C15 121.3(8)
C11 C16 C21 113.1(7)
C15 C16 C21 125.5(8)
C20 C17 C19 108.2(9)
C20 C17 C14 110.9(9)
C19 C17 C14 108.9(9)
C20 C17 C18 103.9(7)
C19 C17 C18 104.4(8)
C14 C17 C18 119.8(9)
C17 C18 H18A 109.5
C17 C18 H18B 109.5
H18A C18 H18B 109.5
C17 C18 H18C 109.5
H18A C18 H18C 109.5
H18B C18 H18C 109.5
C17 C19 H19A 109.5
C17 C19 H19B 109.5
H19A C19 H19B 109.5
C17 C19 H19C 109.5
H19A C19 H19C 109.5
H19B C19 H19C 109.5
C17 C20 H20A 109.5
C17 C20 H20B 109.5
H20A C20 H20B 109.5
C17 C20 H20C 109.5
H20A C20 H20C 109.5
H20B C20 H20C 109.5
C22 C21 C9 111.3(7)
C22 C21 C16 105.6(7)
C9 C21 C16 98.5(6)
C22 C21 C27 116.4(7)
C9 C21 C27 111.2(7)
C16 C21 C27 112.3(7)
N1 C22 C23 119.4(8)
N1 C22 C21 123.0(8)
C23 C22 C21 117.2(8)
C22 C23 C24 119.3(10)
C22 C23 H23 120.4
C24 C23 H23 120.4
C25 C24 C23 121.0(11)
C25 C24 H24 119.5
C23 C24 H24 119.5
C24 C25 C26 115.7(10)
C24 C25 H25 122.2
C26 C25 H25 122.2
N1 C26 C25 125.4(9)
N1 C26 H26 117.3
C25 C26 H26 117.3
C28 C27 C32 121.0(8)
C28 C27 C21 118.6(8)
C32 C27 C21 120.1(7)
C27 C28 C29 121.0(8)
C27 C28 H28 119.5
C29 C28 H28 119.5
C30 C29 C28 118.6(8)
C30 C29 C33 122.0(8)
C28 C29 C33 119.3(8)
C29 C30 C31 121.3(9)
C29 C30 H30 119.3
C31 C30 H30 119.3
C30 C31 C37 126.7(8)
C30 C31 C32 120.6(8)
C37 C31 C32 112.7(7)
C27 C32 C31 117.0(8)
C27 C32 Pt1 128.7(7)
C31 C32 Pt1 114.3(6)
C35 C33 C34 117.4(10)
C35 C33 C36 105.3(10)
C34 C33 C36 104.8(10)
C35 C33 C29 112.3(8)
C34 C33 C29 107.4(8)
C36 C33 C29 109.1(9)
C33 C34 H34A 109.5
C33 C34 H34B 109.5
H34A C34 H34B 109.5
C33 C34 H34C 109.5
H34A C34 H34C 109.5
H34B C34 H34C 109.5
C33 C35 H35A 109.5
C33 C35 H35B 109.5
H35A C35 H35B 109.5
C33 C35 H35C 109.5
H35A C35 H35C 109.5
H35B C35 H35C 109.5
C33 C36 H36A 109.5
C33 C36 H36B 109.5
H36A C36 H36B 109.5
C33 C36 H36C 109.5
H36A C36 H36C 109.5
H36B C36 H36C 109.5
N3 C37 C38 118.2(8)
N3 C37 C31 112.3(7)
C38 C37 C31 129.1(9)
C37 C38 C39 115.5(10)
C37 C38 H38 122.3
C39 C38 H38 122.3
C40 C39 C38 117.5(10)
C40 C39 H39 121.2
C38 C39 H39 121.2
C41 C40 C39 127.8(11)
C41 C40 H40 116.1
C39 C40 H40 116.1
C40 C41 N3 116.7(9)
C40 C41 C43 129.1(9)
N3 C41 C43 113.3(8)
C37 N3 C41 122.3(8)
C37 N3 Pt1 118.6(6)
C41 N3 Pt1 119.1(7)
O2 C43 O1 126.1(11)
O2 C43 C41 119.6(10)
O1 C43 C41 114.3(8)
C45 C44 H44A 109.5
C45 C44 H44B 109.5
H44A C44 H44B 109.5
C45 C44 H44C 109.5
H44A C44 H44C 109.5
H44B C44 H44C 109.5
C47 C45 C46 118.8(12)
C47 C45 C44 102.2(12)
C46 C45 C44 101.1(10)
C47 C45 C48 110.2(9)
C46 C45 C48 110.8(10)
C44 C45 C48 113.3(10)
C45 C46 H46A 109.5
C45 C46 H46B 109.5
H46A C46 H46B 109.5
C45 C46 H46C 109.5
H46A C46 H46C 109.5
H46B C46 H46C 109.5
C45 C47 H47A 109.5
C45 C47 H47B 109.5
H47A C47 H47B 109.5
C45 C47 H47C 109.5
H47A C47 H47C 109.5
H47B C47 H47C 109.5
C49 C48 C53 118.8(7)
C49 C48 C45 121.9(9)
C53 C48 C45 118.9(9)
C50 C49 C48 121.9(8)
C50 C49 H49 119.1
C48 C49 H49 119.1
C49 C50 C51 121.8(9)
C49 C50 H50 119.1
C51 C50 H50 119.1
C50 C51 C52 115.8(7)
C50 C51 C54 134.3(8)
C52 C51 C54 109.9(7)
C53 C52 C51 121.1(7)
C53 C52 C60 130.7(8)
C51 C52 C60 108.2(6)
C52 C53 C48 120.7(8)
C52 C53 H53 119.7
C48 C53 H53 119.7
C55 C54 C59 118.6(8)
C55 C54 C51 133.0(8)
C59 C54 C51 108.4(7)
C56 C55 C54 120.5(9)
C56 C55 H55 119.7
C54 C55 H55 119.7
C55 C56 C57 122.3(9)
C55 C56 H56 118.9
C57 C56 H56 118.9
C58 C57 C56 117.0(8)
C58 C57 C61 124.2(8)
C56 C57 C61 118.9(8)
C59 C58 C57 121.2(8)
C59 C58 H58 119.4
C57 C58 H58 119.4
C58 C59 C54 120.4(7)
C58 C59 C60 127.7(8)
C54 C59 C60 111.8(7)
C59 C60 C70 110.0(7)
C59 C60 C65 111.6(7)
C70 C60 C65 117.9(7)
C59 C60 C52 101.7(7)
C70 C60 C52 111.3(6)
C65 C60 C52 102.8(6)
C62 C61 C57 115.5(9)
C62 C61 C64 109.1(10)
C57 C61 C64 113.2(8)
C62 C61 C63 109.1(11)
C57 C61 C63 108.3(9)
C64 C61 C63 100.5(10)
C61 C62 H62A 109.5
C61 C62 H62B 109.5
H62A C62 H62B 109.5
C61 C62 H62C 109.5
H62A C62 H62C 109.5
H62B C62 H62C 109.5
C61 C63 H63A 109.5
C61 C63 H63B 109.5
H63A C63 H63B 109.5
C61 C63 H63C 109.5
H63A C63 H63C 109.5
H63B C63 H63C 109.5
C61 C64 H64A 109.5
C61 C64 H64B 109.5
H64A C64 H64B 109.5
C61 C64 H64C 109.5
H64A C64 H64C 109.5
H64B C64 H64C 109.5
N2 C65 C66 119.5(8)
N2 C65 C60 122.1(7)
C66 C65 C60 118.2(8)
C65 C66 C67 119.4(9)
C65 C66 H66 120.3
C67 C66 H66 120.3
C66 C67 C68 118.3(9)
C66 C67 H67 120.8
C68 C67 H67 120.8
C69 C68 C67 118.6(10)
C69 C68 H68 120.7
C67 C68 H68 120.7
C68 C69 N2 123.1(10)
C68 C69 H69 118.4
N2 C69 H69 118.4
C71 C70 C75 117.5(8)
C71 C70 C60 121.5(7)
C75 C70 C60 121.0(8)
C70 C71 C72 125.0(8)
C70 C71 H71 117.5
C72 C71 H71 117.5
C73 C72 C71 116.4(8)
C73 C72 C76 120.7(8)
C71 C72 C76 122.9(8)
C72 C73 C74 120.3(8)
C72 C73 H73 119.9
C74 C73 H73 119.9
C73 C74 C75 121.3(8)
C73 C74 C80 125.1(8)
C75 C74 C80 113.5(8)
C70 C75 C74 119.2(8)
C70 C75 Pt2 127.7(7)
C74 C75 Pt2 113.1(7)
C79 C76 C77 105.8(10)
C79 C76 C72 114.2(9)
C77 C76 C72 112.8(9)
C79 C76 C78 109.1(10)
C77 C76 C78 109.0(10)
C72 C76 C78 105.9(8)
C76 C77 H77A 109.5
C76 C77 H77B 109.5
H77A C77 H77B 109.5
C76 C77 H77C 109.5
H77A C77 H77C 109.5
H77B C77 H77C 109.5
C76 C78 H78A 109.5
C76 C78 H78B 109.5
H78A C78 H78B 109.5
C76 C78 H78C 109.5
H78A C78 H78C 109.5
H78B C78 H78C 109.5
C76 C79 H79A 109.5
C76 C79 H79B 109.5
H79A C79 H79B 109.5
C76 C79 H79C 109.5
H79A C79 H79C 109.5
H79B C79 H79C 109.5
N4 C80 C81 119.2(8)
N4 C80 C74 112.8(8)
C81 C80 C74 127.8(9)
C80 C81 C82 117.2(10)
C80 C81 H81 121.4
C82 C81 H81 121.4
C81 C82 C83 122.6(11)
C81 C82 H82 118.7
C83 C82 H82 118.7
C84 C83 C82 114.5(10)
C84 C83 H83 122.8
C82 C83 H83 122.8
N4 C84 C83 123.7(11)
N4 C84 C86 111.5(8)
C83 C84 C86 124.5(9)
C80 N4 C84 122.7(8)
C80 N4 Pt2 116.7(6)
C84 N4 Pt2 120.5(7)
O4 C86 O3 124.2(10)
O4 C86 C84 118.8(9)
O3 C86 C84 116.8(8)
C26 N1 C22 119.1(8)
C26 N1 Pt1 115.5(6)
C22 N1 Pt1 125.2(6)
C69 N2 C65 120.8(8)
C69 N2 Pt2 112.9(7)
C65 N2 Pt2 126.0(6)
C43 O1 Pt1 113.1(6)
C86 O3 Pt2 111.8(6)
C32 Pt1 N3 81.8(3)
C32 Pt1 N1 93.7(3)
N3 Pt1 N1 171.6(3)
C32 Pt1 O1 161.7(3)
N3 Pt1 O1 80.0(3)
N1 Pt1 O1 104.6(3)
C75 Pt2 N4 83.3(4)
C75 Pt2 N2 93.4(4)
N4 Pt2 N2 172.8(3)
C75 Pt2 O3 162.1(3)
N4 Pt2 O3 78.9(3)
N2 Pt2 O3 104.5(3)

loop_
_geom_bond_atom_site_label_1
_geom_bond_atom_site_label_2
_geom_bond_distance
C1 C3 1.519(15)
C1 H1A 0.9600
C1 H1B 0.9600
C1 H1C 0.9600
C2 C3 1.510(17)
C2 H2A 0.9600
C2 H2B 0.9600
C2 H2C 0.9600
C3 C4 1.500(19)
C3 C5 1.532(12)
C4 H4A 0.9600
C4 H4B 0.9600
C4 H4C 0.9600
C5 C6 1.419(13)
C5 C10 1.406(12)
C6 C7 1.321(12)
C6 H6 0.9300
C7 C8 1.434(12)
C7 H7 0.9300
C8 C9 1.368(12)
C8 C11 1.465(11)
C9 C10 1.373(11)
C9 C21 1.528(12)
C10 H10 0.9300
C11 C16 1.318(13)
C11 C12 1.413(12)
C12 C13 1.423(14)
C12 H12 0.9300
C13 C14 1.369(15)
C13 H13 0.9300
C14 C15 1.358(12)
C14 C17 1.442(13)
C15 C16 1.498(12)
C15 H15 0.9300
C16 C21 1.556(12)
C17 C20 1.488(8)
C17 C19 1.488(12)
C17 C18 1.523(12)
C18 H18A 0.9600
C18 H18B 0.9600
C18 H18C 0.9600
C19 H19A 0.9600
C19 H19B 0.9600
C19 H19C 0.9600
C20 H20A 0.9600
C20 H20B 0.9600
C20 H20C 0.9600
C21 C22 1.510(12)
C21 C27 1.569(12)
C22 N1 1.373(11)
C22 C23 1.403(13)
C23 C24 1.452(15)
C23 H23 0.9300
C24 C25 1.346(15)
C24 H24 0.9300
C25 C26 1.427(15)
C25 H25 0.9300
C26 N1 1.337(11)
C26 H26 0.9300
C27 C28 1.395(12)
C27 C32 1.400(12)
C28 C29 1.403(12)
C28 H28 0.9300
C29 C30 1.381(13)
C29 C33 1.569(12)
C30 C31 1.383(12)
C30 H30 0.9300
C31 C37 1.441(12)
C31 C32 1.441(12)
C32 Pt1 1.917(8)
C33 C35 1.477(15)
C33 C34 1.538(16)
C33 C36 1.553(15)
C34 H34A 0.9600
C34 H34B 0.9600
C34 H34C 0.9600
C35 H35A 0.9600
C35 H35B 0.9600
C35 H35C 0.9600
C36 H36A 0.9600
C36 H36B 0.9600
C36 H36C 0.9600
C37 N3 1.344(11)
C37 C38 1.397(12)
C38 C39 1.448(15)
C38 H38 0.9300
C39 C40 1.294(14)
C39 H39 0.9300
C40 C41 1.220(13)
C40 H40 0.9300
C41 N3 1.378(11)
C41 C43 1.557(15)
N3 Pt1 1.916(8)
C43 O2 1.165(12)
C43 O1 1.296(12)
C44 C45 1.515(19)
C44 H44A 0.9600
C44 H44B 0.9600
C44 H44C 0.9600
C45 C47 1.441(18)
C45 C46 1.485(18)
C45 C48 1.594(13)
C46 H46A 0.9600
C46 H46B 0.9600
C46 H46C 0.9600
C47 H47A 0.9600
C47 H47B 0.9600
C47 H47C 0.9600
C48 C49 1.367(13)
C48 C53 1.387(12)
C49 C50 1.340(12)
C49 H49 0.9300
C50 C51 1.390(12)
C50 H50 0.9300
C51 C52 1.445(12)
C51 C54 1.439(11)
C52 C53 1.338(10)
C52 C60 1.562(11)
C53 H53 0.9300
C54 C55 1.373(12)
C54 C59 1.422(12)
C55 C56 1.378(12)
C55 H55 0.9300
C56 C57 1.402(13)
C56 H56 0.9300
C57 C58 1.406(12)
C57 C61 1.511(12)
C58 C59 1.376(11)
C58 H58 0.9300
C59 C60 1.507(11)
C60 C70 1.530(12)
C60 C65 1.535(13)
C61 C62 1.502(16)
C61 C64 1.545(16)
C61 C63 1.610(18)
C62 H62A 0.9600
C62 H62B 0.9600
C62 H62C 0.9600
C63 H63A 0.9600
C63 H63B 0.9600
C63 H63C 0.9600
C64 H64A 0.9600
C64 H64B 0.9600
C64 H64C 0.9600
C65 N2 1.340(11)
C65 C66 1.418(12)
C66 C67 1.389(14)
C66 H66 0.9300
C67 C68 1.422(13)
C67 H67 0.9300
C68 C69 1.346(14)
C68 H68 0.9300
C69 N2 1.337(13)
C69 H69 0.9300
C70 C71 1.372(11)
C70 C75 1.384(12)
C71 C72 1.417(12)
C71 H71 0.9300
C72 C73 1.377(13)
C72 C76 1.538(13)
C73 C74 1.395(13)
C73 H73 0.9300
C74 C75 1.414(13)
C74 C80 1.516(12)
C75 Pt2 1.946(9)
C76 C79 1.507(15)
C76 C77 1.516(16)
C76 C78 1.568(15)
C77 H77A 0.9600
C77 H77B 0.9600
C77 H77C 0.9600
C78 H78A 0.9600
C78 H78B 0.9600
C78 H78C 0.9600
C79 H79A 0.9600
C79 H79B 0.9600
C79 H79C 0.9600
C80 N4 1.327(12)
C80 C81 1.387(12)
C81 C82 1.378(15)
C81 H81 0.9300
C82 C83 1.422(17)
C82 H82 0.9300
C83 C84 1.336(13)
C83 H83 0.9300
C84 N4 1.319(11)
C84 C86 1.556(15)
N4 Pt2 1.961(7)
C86 O4 1.240(12)
C86 O3 1.285(11)
N1 Pt1 2.014(7)
N2 Pt2 2.025(7)
O1 Pt1 2.174(7)
O3 Pt2 2.167(6)

loop_
_platon_squeeze_void_nr
_platon_squeeze_void_average_x
_platon_squeeze_void_average_y
_platon_squeeze_void_average_z
_platon_squeeze_void_volume
_platon_squeeze_void_count_electrons
_platon_squeeze_void_content
1 0.006 0.054 0.979 9 0 ' '
2 -0.007 0.554 0.021 9 0 ' '
3 0.208 0.897 0.500 7 0 ' '
4 0.291 0.266 0.262 20 2 ' '
5 0.367 0.351 0.669 57 6 ' '
6 0.503 0.085 0.642 43 0 ' '
7 0.497 0.585 0.358 43 0 ' '
8 0.634 0.850 0.337 58 8 ' '
9 0.709 0.764 0.745 19 2 ' '
10 0.792 0.397 0.500 7 0 ' '
